data_4125094
loop_
_publ_author_name
'Kaplan, Will'
'Khatri, Hem Raj'
'Nagorny, Pavel'

_publ_section_title
;
 Concise Enantioselective Total Synthesis of Cardiotonic Steroids
 19-Hydroxysarmentogenin and Trewianin Aglycone.
;
_journal_issue 22
_journal_name_full 'Journal of the American Chemical Society'
_journal_page_first 7194
_journal_page_last 7198
_journal_paper_doi 10.1021/jacs.6b04029
_journal_volume 138
_journal_year 2016
_chemical_formula_moiety 'C28 H34 O8, C H2 Cl2'
_chemical_formula_sum 'C29 H36 Cl2 O8'
_chemical_formula_weight 583.48
_space_group_crystal_system triclinic
_space_group_IT_number 2
_space_group_name_Hall '-P 1'
_space_group_name_H-M_alt 'P -1'
_symmetry_space_group_name_Hall '-P 1'
_symmetry_space_group_name_H-M 'P -1'
_atom_sites_solution_hydrogens mixed
_atom_sites_solution_primary direct
_atom_sites_solution_secondary difmap
_audit_creation_method SHELXL-2014/6
_cell_angle_alpha 91.518(6)
_cell_angle_beta 110.105(8)
_cell_angle_gamma 113.487(8)
_cell_formula_units_Z 2
_cell_length_a 10.1108(2)
_cell_length_b 12.5567(2)
_cell_length_c 12.7249(9)
_cell_measurement_reflns_used 22291
_cell_measurement_temperature 85(2)
_cell_measurement_theta_max 68.30
_cell_measurement_theta_min 3.80
_cell_volume 1366.10(17)
_computing_cell_refinement 'CrystalClear-SM Expert 2.0 r12'
_computing_data_collection 'CrystalClear-SM Expert 2.0 r12 (Rigaku, 2011)'
_computing_data_reduction 'CrystalClear-SM Expert 2.0 r12'
_computing_molecular_graphics 'Bruker SHELXTL'
_computing_publication_material 'Bruker SHELXTL'
_computing_structure_refinement 'SHELXL-2014/6 (Sheldrick, 2014)'
_computing_structure_solution 'SHELXT (Sheldrick, 2014)'
_diffrn_ambient_temperature 85(2)
_diffrn_detector_area_resol_mean 29.257
_diffrn_measured_fraction_theta_full 0.984
_diffrn_measured_fraction_theta_max 0.984
_diffrn_measurement_device_type 'Rigaku Saturn944+ CCD'
_diffrn_measurement_method \w
_diffrn_radiation_type CuK\a
_diffrn_radiation_wavelength 1.54178
_diffrn_reflns_av_R_equivalents 0.0747
_diffrn_reflns_av_unetI/netI 0.0450
_diffrn_reflns_Laue_measured_fraction_full 0.984
_diffrn_reflns_Laue_measured_fraction_max 0.984
_diffrn_reflns_limit_h_max 12
_diffrn_reflns_limit_h_min -12
_diffrn_reflns_limit_k_max 15
_diffrn_reflns_limit_k_min -15
_diffrn_reflns_limit_l_max 15
_diffrn_reflns_limit_l_min -15
_diffrn_reflns_number 36556
_diffrn_reflns_point_group_measured_fraction_full 0.984
_diffrn_reflns_point_group_measured_fraction_max 0.984
_diffrn_reflns_theta_full 67.679
_diffrn_reflns_theta_max 68.234
_diffrn_reflns_theta_min 3.767
_diffrn_source 'micro-focus rotating anode'
_exptl_absorpt_coefficient_mu 2.568
_exptl_absorpt_correction_T_max 0.957
_exptl_absorpt_correction_T_min 0.770
_exptl_absorpt_correction_type multi-scan
_exptl_absorpt_process_details
;
    Higashi, T. (1995). Program for Absorption Correction.
    Rigaku Corporation, Tokyo, Japan.
;
_exptl_crystal_colour colorless
_exptl_crystal_density_diffrn 1.418
_exptl_crystal_density_method 'not measured'
_exptl_crystal_description needle
_exptl_crystal_F_000 616
_exptl_crystal_size_max 0.300
_exptl_crystal_size_mid 0.060
_exptl_crystal_size_min 0.060
_refine_diff_density_max 1.612
_refine_diff_density_min -1.123
_refine_diff_density_rms 0.103
_refine_ls_extinction_method none
_refine_ls_goodness_of_fit_ref 1.139
_refine_ls_hydrogen_treatment mixed
_refine_ls_matrix_type full
_refine_ls_number_parameters 362
_refine_ls_number_reflns 4912
_refine_ls_number_restraints 2
_refine_ls_restrained_S_all 1.139
_refine_ls_R_factor_all 0.0687
_refine_ls_R_factor_gt 0.0647
_refine_ls_shift/su_max 0.000
_refine_ls_shift/su_mean 0.000
_refine_ls_structure_factor_coef Fsqd
_refine_ls_weighting_details 'w=1/[\s^2^(Fo^2^)+(0.1085P)^2^+2.0549P] where P=(Fo^2^+2Fc^2^)/3'
_refine_ls_weighting_scheme calc
_refine_ls_wR_factor_gt 0.1875
_refine_ls_wR_factor_ref 0.1928
_reflns_Friedel_coverage 0.000
_reflns_number_gt 4386
_reflns_number_total 4912
_reflns_threshold_expression 'I > 2\s(I)'
_cod_data_source_file ja6b04029_si_001.cif
_cod_data_source_block wk1080
_cod_depositor_comments 'Adding full bibliography for 4125094.cif.'
_cod_original_cell_volume 1366.10(14)
_cod_database_code 4125094
_shelx_space_group_comment
; 
The symmetry employed for this shelxl refinement is uniquely defined 
by the following loop, which should always be used as a source of 
symmetry information in preference to the above space-group names. 
They are only intended as comments. 
;
_shelx_estimated_absorpt_t_min 0.513
_shelx_estimated_absorpt_t_max 0.861
_shelxl_version_number 2014/6

loop_
_space_group_symop_operation_xyz
'x, y, z'
'-x, -y, -z'

loop_
_atom_site_label
_atom_site_type_symbol
_atom_site_fract_x
_atom_site_fract_y
_atom_site_fract_z
_atom_site_U_iso_or_equiv
_atom_site_adp_type
_atom_site_occupancy
_atom_site_site_symmetry_order
_atom_site_calc_flag
_atom_site_refinement_flags_posn
_atom_site_refinement_flags_adp
Cl1 Cl 0.35477(10) 0.97479(8) 0.10348(8) 0.0385(3) Uani 1 1 d . .
Cl2 Cl 0.09782(11) 0.98854(10) 0.14618(8) 0.0433(3) Uani 1 1 d . .
O1 O 0.9797(2) 0.36857(17) 0.86261(18) 0.0187(5) Uani 1 1 d . .
O2 O 0.7979(2) 0.39351(14) 0.71662(15) 0.0086(4) Uani 1 1 d . .
O3 O 0.5849(2) 0.51645(15) 0.66808(15) 0.0104(4) Uani 1 1 d . .
O4 O 0.6494(2) 0.49394(15) 0.85073(16) 0.0123(4) Uani 1 1 d . .
O5 O 0.2686(2) 0.37372(16) 0.70388(16) 0.0127(4) Uani 1 1 d D .
H5 H 0.181(3) 0.366(3) 0.670(3) 0.025(10) Uiso 1 1 d D .
O6 O 0.2538(2) 0.21613(15) 0.35922(16) 0.0119(4) Uani 1 1 d . .
O7 O 0.4301(2) 0.09910(15) 0.40366(16) 0.0098(4) Uani 1 1 d D .
H7 H 0.354(3) 0.105(3) 0.367(3) 0.020(9) Uiso 1 1 d D .
O8 O 0.9692(2) 0.36161(16) 0.55907(17) 0.0140(4) Uani 1 1 d . .
C1 C 1.0397(3) 0.5589(2) 0.8107(2) 0.0096(5) Uani 1 1 d . .
C2 C 1.1974(3) 0.6061(2) 0.8830(2) 0.0133(5) Uani 1 1 d . .
H2 H 1.2389 0.5571 0.9245 0.016 Uiso 1 1 calc R U
C3 C 1.2934(3) 0.7252(2) 0.8939(2) 0.0134(5) Uani 1 1 d . .
H3 H 1.4012 0.7574 0.9419 0.016 Uiso 1 1 calc R U
C4 C 1.2318(3) 0.7970(2) 0.8349(2) 0.0126(5) Uani 1 1 d . .
H4 H 1.2976 0.8784 0.8431 0.015 Uiso 1 1 calc R U
C5 C 1.0746(3) 0.7506(2) 0.7639(2) 0.0126(5) Uani 1 1 d . .
H5A H 1.0327 0.8004 0.7244 0.015 Uiso 1 1 calc R U
C6 C 0.9782(3) 0.6308(2) 0.7506(2) 0.0117(5) Uani 1 1 d . .
H6 H 0.8711 0.5983 0.7007 0.014 Uiso 1 1 calc R U
C7 C 0.9391(3) 0.4313(2) 0.8012(2) 0.0108(5) Uani 1 1 d . .
C8 C 0.6911(3) 0.2694(2) 0.7002(2) 0.0083(5) Uani 1 1 d . .
H8 H 0.7009 0.2466 0.7762 0.010 Uiso 1 1 calc R U
C9 C 0.5254(3) 0.2564(2) 0.6368(2) 0.0067(5) Uani 1 1 d . .
H9 H 0.4554 0.1700 0.6226 0.008 Uiso 1 1 calc R U
C10 C 0.4698(3) 0.3191(2) 0.7085(2) 0.0075(5) Uani 1 1 d . .
C11 C 0.4714(3) 0.2681(2) 0.8184(2) 0.0113(5) Uani 1 1 d . .
H11A H 0.5776 0.2753 0.8619 0.014 Uiso 1 1 calc R U
H11B H 0.4487 0.3164 0.8663 0.014 Uiso 1 1 calc R U
C12 C 0.3537(3) 0.1386(2) 0.7964(2) 0.0144(6) Uani 1 1 d . .
H12A H 0.3818 0.0884 0.7552 0.017 Uiso 1 1 calc R U
H12B H 0.3580 0.1134 0.8700 0.017 Uiso 1 1 calc R U
C13 C 0.1883(3) 0.1220(2) 0.7260(3) 0.0179(6) Uani 1 1 d . .
H13A H 0.1153 0.0369 0.7073 0.021 Uiso 1 1 calc R U
H13B H 0.1550 0.1642 0.7711 0.021 Uiso 1 1 calc R U
C14 C 0.1816(3) 0.1697(2) 0.6165(2) 0.0128(5) Uani 1 1 d . .
H14A H 0.0747 0.1620 0.5746 0.015 Uiso 1 1 calc R U
H14B H 0.2026 0.1207 0.5678 0.015 Uiso 1 1 calc R U
C15 C 0.2993(3) 0.2997(2) 0.6367(2) 0.0098(5) Uani 1 1 d . .
C16 C 0.2826(3) 0.3367(2) 0.5204(2) 0.0099(5) Uani 1 1 d . .
H16A H 0.1715 0.3172 0.4756 0.012 Uiso 1 1 calc R U
H16B H 0.3437 0.4234 0.5321 0.012 Uiso 1 1 calc R U
C17 C 0.3392(3) 0.2752(2) 0.4548(2) 0.0083(5) Uani 1 1 d . .
C18 C 0.5055(3) 0.2888(2) 0.5169(2) 0.0068(5) Uani 1 1 d . .
H18 H 0.5780 0.3743 0.5287 0.008 Uiso 1 1 calc R U
C19 C 0.5497(3) 0.2172(2) 0.4446(2) 0.0073(5) Uani 1 1 d . .
C20 C 0.5832(3) 0.2832(2) 0.3489(2) 0.0098(5) Uani 1 1 d . .
H20A H 0.5671 0.2276 0.2840 0.012 Uiso 1 1 calc R U
H20B H 0.5142 0.3230 0.3211 0.012 Uiso 1 1 calc R U
C21 C 0.7545(3) 0.3738(2) 0.4047(2) 0.0112(5) Uani 1 1 d . .
H21A H 0.8055 0.3849 0.3493 0.013 Uiso 1 1 calc R U
H21B H 0.7628 0.4510 0.4338 0.013 Uiso 1 1 calc R U
C22 C 0.8295(3) 0.3230(2) 0.5014(2) 0.0091(5) Uani 1 1 d . .
C23 C 0.7048(3) 0.2099(2) 0.5126(2) 0.0087(5) Uani 1 1 d . .
C24 C 0.7296(3) 0.1915(2) 0.6337(2) 0.0086(5) Uani 1 1 d . .
H24A H 0.8402 0.2071 0.6747 0.010 Uiso 1 1 calc R U
H24B H 0.6640 0.1077 0.6318 0.010 Uiso 1 1 calc R U
C25 C 0.5736(3) 0.4536(2) 0.7385(2) 0.0087(5) Uani 1 1 d . .
C26 C 0.7408(3) 0.6215(2) 0.8904(2) 0.0142(6) Uani 1 1 d . .
H26A H 0.7355 0.6622 0.8245 0.017 Uiso 1 1 calc R U
H26B H 0.8516 0.6404 0.9353 0.017 Uiso 1 1 calc R U
C27 C 0.6733(4) 0.6622(3) 0.9635(3) 0.0268(7) Uani 1 1 d . .
H27A H 0.5643 0.6446 0.9179 0.040 Uiso 1 1 calc R U
H27B H 0.7340 0.7476 0.9921 0.040 Uiso 1 1 calc R U
H27C H 0.6780 0.6208 1.0279 0.040 Uiso 1 1 calc R U
C28 C 0.7172(3) 0.1100(2) 0.4482(2) 0.0109(5) Uani 1 1 d . .
H28A H 0.8189 0.1099 0.4889 0.016 Uiso 1 1 calc R U
H28B H 0.7071 0.1235 0.3709 0.016 Uiso 1 1 calc R U
H28C H 0.6335 0.0336 0.4442 0.016 Uiso 1 1 calc R U
C29 C 0.1514(4) 0.9063(3) 0.0679(3) 0.0327(8) Uani 1 1 d . .
H29A H 0.1199 0.8254 0.0846 0.039 Uiso 1 1 calc R U
H29B H 0.0961 0.9001 -0.0147 0.039 Uiso 1 1 calc R U

loop_
_atom_site_aniso_label
_atom_site_aniso_U_11
_atom_site_aniso_U_22
_atom_site_aniso_U_33
_atom_site_aniso_U_23
_atom_site_aniso_U_13
_atom_site_aniso_U_12
Cl1 0.0279(5) 0.0436(5) 0.0368(5) -0.0057(4) 0.0103(4) 0.0114(4)
Cl2 0.0382(5) 0.0734(7) 0.0294(5) 0.0109(5) 0.0147(4) 0.0336(5)
O1 0.0138(9) 0.0139(9) 0.0183(11) 0.0052(8) -0.0024(8) 0.0036(8)
O2 0.0063(8) 0.0063(8) 0.0094(9) -0.0003(6) 0.0011(7) 0.0008(7)
O3 0.0109(9) 0.0097(8) 0.0099(9) 0.0022(7) 0.0040(7) 0.0038(7)
O4 0.0140(9) 0.0105(9) 0.0079(9) -0.0009(7) 0.0026(7) 0.0025(7)
O5 0.0132(9) 0.0177(9) 0.0111(10) 0.0003(7) 0.0057(8) 0.0098(8)
O6 0.0104(9) 0.0139(9) 0.0089(10) -0.0004(7) 0.0013(7) 0.0052(7)
O7 0.0064(9) 0.0057(8) 0.0125(10) -0.0012(7) 0.0016(7) 0.0000(7)
O8 0.0077(9) 0.0129(9) 0.0190(10) 0.0015(7) 0.0044(8) 0.0029(7)
C1 0.0072(12) 0.0101(12) 0.0081(13) 0.0001(9) 0.0025(10) 0.0012(10)
C2 0.0107(12) 0.0138(12) 0.0132(14) 0.0029(10) 0.0031(11) 0.0044(10)
C3 0.0077(12) 0.0150(12) 0.0105(13) 0.0001(10) 0.0017(10) -0.0001(10)
C4 0.0132(13) 0.0099(11) 0.0107(13) -0.0010(10) 0.0062(11) 0.0000(10)
C5 0.0138(13) 0.0113(12) 0.0144(14) 0.0031(10) 0.0073(11) 0.0055(10)
C6 0.0096(12) 0.0127(12) 0.0118(13) 0.0012(10) 0.0052(10) 0.0030(10)
C7 0.0086(12) 0.0126(12) 0.0095(13) 0.0007(10) 0.0022(10) 0.0043(10)
C8 0.0084(12) 0.0054(11) 0.0077(12) 0.0019(9) 0.0018(10) 0.0007(9)
C9 0.0068(11) 0.0065(10) 0.0057(12) 0.0011(9) 0.0012(9) 0.0027(9)
C10 0.0075(11) 0.0083(11) 0.0057(12) 0.0018(9) 0.0027(10) 0.0025(9)
C11 0.0143(12) 0.0132(12) 0.0094(13) 0.0040(10) 0.0059(10) 0.0075(10)
C12 0.0165(13) 0.0138(13) 0.0130(14) 0.0045(10) 0.0080(11) 0.0045(11)
C13 0.0166(13) 0.0157(13) 0.0207(15) 0.0046(11) 0.0115(12) 0.0028(11)
C14 0.0084(12) 0.0122(12) 0.0161(14) 0.0025(10) 0.0055(11) 0.0022(10)
C15 0.0090(12) 0.0108(12) 0.0100(13) 0.0006(10) 0.0040(10) 0.0046(10)
C16 0.0099(12) 0.0121(11) 0.0079(13) 0.0007(10) 0.0021(10) 0.0062(10)
C17 0.0103(12) 0.0092(11) 0.0083(13) 0.0052(10) 0.0055(10) 0.0053(9)
C18 0.0062(11) 0.0066(10) 0.0051(12) 0.0003(9) 0.0010(10) 0.0014(9)
C19 0.0067(11) 0.0044(10) 0.0082(12) -0.0005(9) 0.0024(10) 0.0004(9)
C20 0.0109(12) 0.0101(11) 0.0090(13) 0.0029(9) 0.0053(10) 0.0038(10)
C21 0.0110(12) 0.0101(11) 0.0139(14) 0.0032(10) 0.0073(11) 0.0038(10)
C22 0.0096(12) 0.0083(11) 0.0111(13) 0.0001(9) 0.0062(10) 0.0038(9)
C23 0.0073(11) 0.0062(11) 0.0112(13) -0.0001(9) 0.0034(10) 0.0020(9)
C24 0.0083(11) 0.0072(11) 0.0098(13) 0.0014(9) 0.0023(10) 0.0040(9)
C25 0.0079(11) 0.0104(12) 0.0087(13) -0.0012(10) 0.0029(10) 0.0055(9)
C26 0.0144(12) 0.0110(12) 0.0106(13) -0.0035(10) 0.0018(11) 0.0022(10)
C27 0.0356(18) 0.0208(14) 0.0279(18) -0.0034(13) 0.0171(15) 0.0123(13)
C28 0.0109(12) 0.0087(11) 0.0140(13) 0.0012(10) 0.0049(10) 0.0052(9)
C29 0.0292(18) 0.0270(17) 0.034(2) 0.0040(14) 0.0070(15) 0.0091(14)

loop_
_atom_type_symbol
_atom_type_description
_atom_type_scat_dispersion_real
_atom_type_scat_dispersion_imag
_atom_type_scat_source
C C 0.0181 0.0091 'International Tables Vol C Tables 4.2.6.8 and 6.1.1.4'
H H 0.0000 0.0000 'International Tables Vol C Tables 4.2.6.8 and 6.1.1.4'
O O 0.0492 0.0322 'International Tables Vol C Tables 4.2.6.8 and 6.1.1.4'
Cl Cl 0.3639 0.7018 'International Tables Vol C Tables 4.2.6.8 and 6.1.1.4'

loop_
_geom_angle_atom_site_label_1
_geom_angle_atom_site_label_2
_geom_angle_atom_site_label_3
_geom_angle
C7 O2 C8 116.34(19)
C25 O4 C26 117.9(2)
C15 O5 H5 109(3)
C19 O7 H7 105(3)
C6 C1 C2 120.3(2)
C6 C1 C7 121.1(2)
C2 C1 C7 118.5(2)
C3 C2 C1 119.6(3)
C3 C2 H2 120.2
C1 C2 H2 120.2
C4 C3 C2 120.1(2)
C4 C3 H3 119.9
C2 C3 H3 119.9
C3 C4 C5 120.4(2)
C3 C4 H4 119.8
C5 C4 H4 119.8
C4 C5 C6 119.9(3)
C4 C5 H5A 120.1
C6 C5 H5A 120.1
C1 C6 C5 119.7(2)
C1 C6 H6 120.2
C5 C6 H6 120.2
O1 C7 O2 123.6(2)
O1 C7 C1 124.1(2)
O2 C7 C1 112.2(2)
O2 C8 C24 110.45(19)
O2 C8 C9 107.50(19)
C24 C8 C9 111.3(2)
O2 C8 H8 109.2
C24 C8 H8 109.2
C9 C8 H8 109.2
C8 C9 C18 110.42(19)
C8 C9 C10 113.6(2)
C18 C9 C10 114.7(2)
C8 C9 H9 105.8
C18 C9 H9 105.8
C10 C9 H9 105.8
C25 C10 C11 110.5(2)
C25 C10 C9 110.28(19)
C11 C10 C9 111.0(2)
C25 C10 C15 107.04(19)
C11 C10 C15 108.30(19)
C9 C10 C15 109.64(19)
C12 C11 C10 114.0(2)
C12 C11 H11A 108.7
C10 C11 H11A 108.7
C12 C11 H11B 108.7
C10 C11 H11B 108.7
H11A C11 H11B 107.6
C13 C12 C11 110.8(2)
C13 C12 H12A 109.5
C11 C12 H12A 109.5
C13 C12 H12B 109.5
C11 C12 H12B 109.5
H12A C12 H12B 108.1
C14 C13 C12 110.5(2)
C14 C13 H13A 109.6
C12 C13 H13A 109.6
C14 C13 H13B 109.6
C12 C13 H13B 109.6
H13A C13 H13B 108.1
C13 C14 C15 113.4(2)
C13 C14 H14A 108.9
C15 C14 H14A 108.9
C13 C14 H14B 108.9
C15 C14 H14B 108.9
H14A C14 H14B 107.7
O5 C15 C16 109.7(2)
O5 C15 C14 110.26(19)
C16 C15 C14 108.4(2)
O5 C15 C10 104.83(19)
C16 C15 C10 112.2(2)
C14 C15 C10 111.4(2)
C17 C16 C15 111.4(2)
C17 C16 H16A 109.3
C15 C16 H16A 109.3
C17 C16 H16B 109.3
C15 C16 H16B 109.3
H16A C16 H16B 108.0
O6 C17 C16 121.0(2)
O6 C17 C18 123.3(2)
C16 C17 C18 115.7(2)
C17 C18 C19 111.66(19)
C17 C18 C9 109.67(19)
C19 C18 C9 113.0(2)
C17 C18 H18 107.4
C19 C18 H18 107.4
C9 C18 H18 107.4
O7 C19 C20 113.7(2)
O7 C19 C23 107.25(19)
C20 C19 C23 103.73(19)
O7 C19 C18 109.88(18)
C20 C19 C18 109.10(19)
C23 C19 C18 113.1(2)
C21 C20 C19 104.8(2)
C21 C20 H20A 110.8
C19 C20 H20A 110.8
C21 C20 H20B 110.8
C19 C20 H20B 110.8
H20A C20 H20B 108.9
C22 C21 C20 105.4(2)
C22 C21 H21A 110.7
C20 C21 H21A 110.7
C22 C21 H21B 110.7
C20 C21 H21B 110.7
H21A C21 H21B 108.8
O8 C22 C21 126.0(2)
O8 C22 C23 124.2(2)
C21 C22 C23 109.7(2)
C24 C23 C22 114.9(2)
C24 C23 C28 108.8(2)
C22 C23 C28 103.62(19)
C24 C23 C19 115.4(2)
C22 C23 C19 103.5(2)
C28 C23 C19 110.0(2)
C23 C24 C8 114.3(2)
C23 C24 H24A 108.7
C8 C24 H24A 108.7
C23 C24 H24B 108.7
C8 C24 H24B 108.7
H24A C24 H24B 107.6
O3 C25 O4 123.5(2)
O3 C25 C10 123.9(2)
O4 C25 C10 112.6(2)
O4 C26 C27 108.0(2)
O4 C26 H26A 110.1
C27 C26 H26A 110.1
O4 C26 H26B 110.1
C27 C26 H26B 110.1
H26A C26 H26B 108.4
C26 C27 H27A 109.5
C26 C27 H27B 109.5
H27A C27 H27B 109.5
C26 C27 H27C 109.5
H27A C27 H27C 109.5
H27B C27 H27C 109.5
C23 C28 H28A 109.5
C23 C28 H28B 109.5
H28A C28 H28B 109.5
C23 C28 H28C 109.5
H28A C28 H28C 109.5
H28B C28 H28C 109.5
Cl1 C29 Cl2 110.55(19)
Cl1 C29 H29A 109.5
Cl2 C29 H29A 109.5
Cl1 C29 H29B 109.5
Cl2 C29 H29B 109.5
H29A C29 H29B 108.1

loop_
_geom_bond_atom_site_label_1
_geom_bond_atom_site_label_2
_geom_bond_distance
Cl1 C29 1.761(4)
Cl2 C29 1.764(4)
O1 C7 1.213(3)
O2 C7 1.340(3)
O2 C8 1.458(3)
O3 C25 1.215(3)
O4 C25 1.335(3)
O4 C26 1.460(3)
O5 C15 1.436(3)
O5 H5 0.808(19)
O6 C17 1.223(3)
O7 C19 1.425(3)
O7 H7 0.786(19)
O8 C22 1.221(3)
C1 C6 1.394(4)
C1 C2 1.396(4)
C1 C7 1.491(3)
C2 C3 1.392(4)
C2 H2 0.9500
C3 C4 1.389(4)
C3 H3 0.9500
C4 C5 1.389(4)
C4 H4 0.9500
C5 C6 1.395(4)
C5 H5A 0.9500
C6 H6 0.9500
C8 C24 1.520(3)
C8 C9 1.526(3)
C8 H8 1.0000
C9 C18 1.556(3)
C9 C10 1.561(3)
C9 H9 1.0000
C10 C25 1.542(3)
C10 C11 1.550(4)
C10 C15 1.562(3)
C11 C12 1.530(3)
C11 H11A 0.9900
C11 H11B 0.9900
C12 C13 1.525(4)
C12 H12A 0.9900
C12 H12B 0.9900
C13 C14 1.523(4)
C13 H13A 0.9900
C13 H13B 0.9900
C14 C15 1.539(3)
C14 H14A 0.9900
C14 H14B 0.9900
C15 C16 1.536(4)
C16 C17 1.506(3)
C16 H16A 0.9900
C16 H16B 0.9900
C17 C18 1.527(3)
C18 C19 1.554(3)
C18 H18 1.0000
C19 C20 1.548(3)
C19 C23 1.550(3)
C20 C21 1.529(3)
C20 H20A 0.9900
C20 H20B 0.9900
C21 C22 1.510(4)
C21 H21A 0.9900
C21 H21B 0.9900
C22 C23 1.528(3)
C23 C24 1.513(4)
C23 C28 1.550(3)
C24 H24A 0.9900
C24 H24B 0.9900
C26 C27 1.510(4)
C26 H26A 0.9900
C26 H26B 0.9900
C27 H27A 0.9800
C27 H27B 0.9800
C27 H27C 0.9800
C28 H28A 0.9800
C28 H28B 0.9800
C28 H28C 0.9800
C29 H29A 0.9900
C29 H29B 0.9900

loop_
_geom_hbond_atom_site_label_D
_geom_hbond_atom_site_label_H
_geom_hbond_atom_site_label_A
_geom_hbond_distance_DH
_geom_hbond_distance_HA
_geom_hbond_distance_DA
_geom_hbond_angle_DHA
_geom_hbond_site_symmetry_A
O5 H5 O8 0.808(19) 2.10(2) 2.892(3) 168(4) 1_455
O7 H7 Cl2 0.786(19) 2.92(3) 3.525(2) 136(3) 1_545
O7 H7 O6 0.786(19) 2.01(3) 2.664(3) 140(4) .

loop_
_geom_torsion_atom_site_label_1
_geom_torsion_atom_site_label_2
_geom_torsion_atom_site_label_3
_geom_torsion_atom_site_label_4
_geom_torsion
C6 C1 C2 C3 -0.6(4)
C7 C1 C2 C3 -179.6(2)
C1 C2 C3 C4 1.2(4)
C2 C3 C4 C5 -0.5(4)
C3 C4 C5 C6 -0.8(4)
C2 C1 C6 C5 -0.8(4)
C7 C1 C6 C5 178.2(2)
C4 C5 C6 C1 1.4(4)
C8 O2 C7 O1 -0.3(4)
C8 O2 C7 C1 179.76(19)
C6 C1 C7 O1 -169.2(3)
C2 C1 C7 O1 9.7(4)
C6 C1 C7 O2 10.7(3)
C2 C1 C7 O2 -170.3(2)
C7 O2 C8 C24 -80.2(3)
C7 O2 C8 C9 158.2(2)
O2 C8 C9 C18 62.8(2)
C24 C8 C9 C18 -58.3(2)
O2 C8 C9 C10 -67.7(2)
C24 C8 C9 C10 171.24(19)
C8 C9 C10 C25 62.8(3)
C18 C9 C10 C25 -65.5(3)
C8 C9 C10 C11 -59.9(3)
C18 C9 C10 C11 171.74(19)
C8 C9 C10 C15 -179.56(19)
C18 C9 C10 C15 52.1(3)
C25 C10 C11 C12 171.8(2)
C9 C10 C11 C12 -65.6(3)
C15 C10 C11 C12 54.8(3)
C10 C11 C12 C13 -56.7(3)
C11 C12 C13 C14 54.5(3)
C12 C13 C14 C15 -55.4(3)
C13 C14 C15 O5 -60.5(3)
C13 C14 C15 C16 179.4(2)
C13 C14 C15 C10 55.4(3)
C25 C10 C15 O5 -52.6(2)
C11 C10 C15 O5 66.5(2)
C9 C10 C15 O5 -172.25(19)
C25 C10 C15 C16 66.3(2)
C11 C10 C15 C16 -174.54(19)
C9 C10 C15 C16 -53.3(3)
C25 C10 C15 C14 -171.9(2)
C11 C10 C15 C14 -52.8(3)
C9 C10 C15 C14 68.5(2)
O5 C15 C16 C17 170.67(19)
C14 C15 C16 C17 -68.9(3)
C10 C15 C16 C17 54.6(3)
C15 C16 C17 O6 123.8(2)
C15 C16 C17 C18 -54.4(3)
O6 C17 C18 C19 -0.9(3)
C16 C17 C18 C19 177.2(2)
O6 C17 C18 C9 -127.0(2)
C16 C17 C18 C9 51.1(3)
C8 C9 C18 C17 179.97(18)
C10 C9 C18 C17 -50.1(3)
C8 C9 C18 C19 54.7(2)
C10 C9 C18 C19 -175.42(18)
C17 C18 C19 O7 -49.6(3)
C9 C18 C19 O7 74.6(2)
C17 C18 C19 C20 75.7(2)
C9 C18 C19 C20 -160.1(2)
C17 C18 C19 C23 -169.44(19)
C9 C18 C19 C23 -45.2(3)
O7 C19 C20 C21 -152.2(2)
C23 C19 C20 C21 -36.1(2)
C18 C19 C20 C21 84.7(2)
C19 C20 C21 C22 25.6(2)
C20 C21 C22 O8 171.2(2)
C20 C21 C22 C23 -5.4(3)
O8 C22 C23 C24 39.8(3)
C21 C22 C23 C24 -143.5(2)
O8 C22 C23 C28 -78.6(3)
C21 C22 C23 C28 98.1(2)
O8 C22 C23 C19 166.5(2)
C21 C22 C23 C19 -16.8(2)
O7 C19 C23 C24 -81.0(2)
C20 C19 C23 C24 158.39(19)
C18 C19 C23 C24 40.3(3)
O7 C19 C23 C22 152.64(19)
C20 C19 C23 C22 32.1(2)
C18 C19 C23 C22 -86.0(2)
O7 C19 C23 C28 42.5(2)
C20 C19 C23 C28 -78.1(2)
C18 C19 C23 C28 163.79(19)
C22 C23 C24 C8 75.2(3)
C28 C23 C24 C8 -169.26(19)
C19 C23 C24 C8 -45.1(3)
O2 C8 C24 C23 -65.2(3)
C9 C8 C24 C23 54.2(3)
C26 O4 C25 O3 5.0(4)
C26 O4 C25 C10 -174.7(2)
C11 C10 C25 O3 -175.1(2)
C9 C10 C25 O3 61.8(3)
C15 C10 C25 O3 -57.4(3)
C11 C10 C25 O4 4.6(3)
C9 C10 C25 O4 -118.4(2)
C15 C10 C25 O4 122.4(2)
C25 O4 C26 C27 118.6(3)
